data_7213421
loop_
_publ_author_name
'Pigge, F. Christopher'
'Ghasedi, Fatemeh'
'Zheng, Zhanmiao'
'Rath, Nigam P.'
'Nichols, Gary'
'Chickos, James S.'

_publ_section_title
;
 Structural characterization of crystalline inclusion complexes formed
 from 1,3,5-triaroylbenzene derivatives---a new family of inclusion hosts
;
_journal_issue 12
_journal_name_full 'Journal of the Chemical Society, Perkin Transactions 2'
_journal_page_first 2458
_journal_paper_doi 10.1039/b005702i
_journal_year 2000
_chemical_formula_moiety 'C27 H15 N3 O9.C3 H3'
_chemical_formula_sum 'C30 H18 N3 O9'
_chemical_formula_weight 564.47
_chemical_name_systematic
; 

 ? 

;
_space_group_IT_number 2
_symmetry_cell_setting triclinic
_symmetry_space_group_name_Hall '-P 1'
_symmetry_space_group_name_H-M 'P -1'
_atom_sites_solution_hydrogens geom
_atom_sites_solution_primary direct
_atom_sites_solution_secondary difmap
_audit_creation_method SHELXL-97
_cell_angle_alpha 87.854(6)
_cell_angle_beta 80.536(5)
_cell_angle_gamma 64.230(5)
_cell_formula_units_Z 2
_cell_length_a 10.3402(9)
_cell_length_b 10.4427(9)
_cell_length_c 13.4887(11)
_cell_measurement_reflns_used 8192
_cell_measurement_temperature 218(2)
_cell_measurement_theta_max 25.0
_cell_measurement_theta_min 2.0
_cell_volume 1292.8(2)
_computing_cell_refinement 'Bruker SMART'
_computing_data_collection 'Bruker SMART'
_computing_data_reduction 'Bruker SHELXTL'
_computing_molecular_graphics 'Bruker SHELXTL'
_computing_publication_material 'Bruker SHELXTL'
_computing_structure_refinement 'SHELXTL (Sheldrick, 1999)'
_computing_structure_solution 'SHELXTL (Sheldrick, 1999)'
_diffrn_ambient_temperature 218(2)
_diffrn_measured_fraction_theta_full 0.998
_diffrn_measured_fraction_theta_max 0.998
_diffrn_measurement_device_type 'CCD area detector'
_diffrn_measurement_method 'phi and omega scans'
_diffrn_radiation_monochromator graphite
_diffrn_radiation_source 'long-fine-focus sealed tube'
_diffrn_radiation_type MoK\a
_diffrn_radiation_wavelength 0.71073
_diffrn_reflns_av_R_equivalents 0.058
_diffrn_reflns_av_sigmaI/netI 0.0611
_diffrn_reflns_limit_h_max 12
_diffrn_reflns_limit_h_min -11
_diffrn_reflns_limit_k_max 12
_diffrn_reflns_limit_k_min -12
_diffrn_reflns_limit_l_max 16
_diffrn_reflns_limit_l_min -16
_diffrn_reflns_number 12255
_diffrn_reflns_theta_full 25.00
_diffrn_reflns_theta_max 25.00
_diffrn_reflns_theta_min 1.53
_exptl_absorpt_coefficient_mu 0.109
_exptl_absorpt_correction_T_max 0.9806
_exptl_absorpt_correction_T_min 0.9721
_exptl_absorpt_correction_type none
_exptl_crystal_colour colorless
_exptl_crystal_density_diffrn 1.450
_exptl_crystal_density_meas ?
_exptl_crystal_density_method 'not measured'
_exptl_crystal_description rhombic
_exptl_crystal_F_000 582
_exptl_crystal_size_max 0.26
_exptl_crystal_size_mid 0.20
_exptl_crystal_size_min 0.18
_refine_diff_density_max 0.886
_refine_diff_density_min -0.403
_refine_diff_density_rms 0.074
_refine_ls_extinction_method none
_refine_ls_goodness_of_fit_ref 1.018
_refine_ls_hydrogen_treatment noref
_refine_ls_matrix_type full
_refine_ls_number_parameters 379
_refine_ls_number_reflns 4542
_refine_ls_number_restraints 0
_refine_ls_restrained_S_all 1.018
_refine_ls_R_factor_all 0.1486
_refine_ls_R_factor_gt 0.0840
_refine_ls_shift/su_max 0.000
_refine_ls_shift/su_mean 0.000
_refine_ls_structure_factor_coef Fsqd
_refine_ls_weighting_details 'calc w=1/[\s^2^(Fo^2^)+(0.1381P)^2^+1.6886P] where P=(Fo^2^+2Fc^2^)/3'
_refine_ls_weighting_scheme calc
_refine_ls_wR_factor_gt 0.2201
_refine_ls_wR_factor_ref 0.2702
_reflns_number_gt 2571
_reflns_number_total 4542
_reflns_threshold_expression >2sigma(I)
_cod_data_source_file b005702isup1.cif
_cod_data_source_block Compd12.0.5C6H6
_cod_depositor_comments
;
The following automatic conversions were performed:

'_symmetry_cell_setting' value 'Triclinic' changed to 'triclinic'
according to /home/saulius/struct/CIF-dictionaries/cif_core.dic
dictionary named 'cif_core.dic' version 2.4.2 from 2011-04-26.

Automatic conversion script
Id: cif_fix_values 1891 2012-01-12 08:04:46Z andrius 

The following automatic conversions were performed:

'_exptl_crystal_density_meas' value 'no' was changed to '?' - the
value is perceived as not measured.

Automatic conversion script
Id: cif_fix_values 3008 2015-01-20 13:52:24Z robertas 
;
_cod_original_cell_volume 1292.85(19)
_cod_original_sg_symbol_H-M P-1
_cod_database_code 7213421

loop_
_symmetry_equiv_pos_as_xyz
'x, y, z'
'-x, -y, -z'

loop_
_atom_site_label
_atom_site_type_symbol
_atom_site_fract_x
_atom_site_fract_y
_atom_site_fract_z
_atom_site_U_iso_or_equiv
_atom_site_adp_type
_atom_site_occupancy
_atom_site_symmetry_multiplicity
_atom_site_calc_flag
_atom_site_refinement_flags
O1 O 0.3519(4) 0.1494(3) 0.5434(2) 0.0504(9) Uani 1 1 d .
O2 O 0.4166(4) 0.2654(4) 0.1862(3) 0.0615(10) Uani 1 1 d .
O3 O 0.7511(4) 0.5312(4) 0.3732(3) 0.0566(10) Uani 1 1 d .
O4 O 0.9288(6) -0.1641(7) 0.6797(5) 0.119(2) Uani 1 1 d .
O5 O 0.8910(7) -0.1040(7) 0.8370(5) 0.140(3) Uani 1 1 d .
O6 O 0.4865(5) 0.4161(5) -0.1599(3) 0.0796(13) Uani 1 1 d .
O7 O 0.7029(6) 0.3138(6) -0.2470(3) 0.0954(16) Uani 1 1 d .
O8 O 1.1247(4) 0.0869(4) 0.7310(3) 0.0659(11) Uani 1 1 d .
O9 O 1.1063(5) 0.0062(4) 0.5918(4) 0.0823(14) Uani 1 1 d .
N1 N 0.8480(7) -0.0943(7) 0.7561(6) 0.0920(18) Uani 1 1 d .
N2 N 0.6169(6) 0.3470(5) -0.1669(3) 0.0600(12) Uani 1 1 d .
N3 N 1.0813(4) 0.1044(5) 0.6502(4) 0.0550(11) Uani 1 1 d .
C1 C 0.6995(7) -0.0078(6) 0.7528(5) 0.0661(16) Uani 1 1 d .
C2 C 0.5978(7) 0.0310(6) 0.8349(6) 0.0725(17) Uani 1 1 d .
H2 H 0.6233 -0.0075 0.8965 0.087 Uiso 1 1 d R
C3 C 0.4541(8) 0.1120(8) 0.8334(6) 0.085(2) Uani 1 1 d .
H3 H 0.3854 0.1436 0.8921 0.102 Uiso 1 1 d R
C4 C 0.4122(7) 0.1558(7) 0.7407(4) 0.0667(16) Uani 1 1 d .
H4 H 0.3130 0.2097 0.7371 0.080 Uiso 1 1 calc R
C5 C 0.5151(6) 0.1211(5) 0.6519(4) 0.0533(13) Uani 1 1 d .
C6 C 0.6606(7) 0.0407(6) 0.6544(5) 0.0634(15) Uani 1 1 d .
H6 H 0.7311 0.0181 0.5960 0.076 Uiso 1 1 calc R
C7 C 0.4603(5) 0.1623(5) 0.5551(4) 0.0430(11) Uani 1 1 d .
C8 C 0.5349(5) 0.2199(5) 0.4725(3) 0.0384(11) Uani 1 1 d .
C9 C 0.5115(5) 0.2114(5) 0.3752(3) 0.0408(11) Uani 1 1 d .
H9 H 0.4543 0.1662 0.3627 0.049 Uiso 1 1 calc R
C10 C 0.5717(5) 0.2689(5) 0.2949(4) 0.0416(11) Uani 1 1 d .
C11 C 0.6533(5) 0.3382(5) 0.3147(3) 0.0400(11) Uani 1 1 d .
H11 H 0.6933 0.3782 0.2619 0.048 Uiso 1 1 calc R
C12 C 0.6765(5) 0.3488(5) 0.4129(3) 0.0388(11) Uani 1 1 d .
C13 C 0.6196(5) 0.2885(4) 0.4906(4) 0.0403(11) Uani 1 1 d .
H13 H 0.6377 0.2935 0.5561 0.048 Uiso 1 1 calc R
C14 C 0.5336(5) 0.2624(5) 0.1948(4) 0.0468(12) Uani 1 1 d .
C15 C 0.6399(5) 0.2533(5) 0.1007(4) 0.0439(12) Uani 1 1 d .
C16 C 0.5842(6) 0.3040(5) 0.0121(4) 0.0469(12) Uani 1 1 d .
H16 H 0.4833 0.3445 0.0123 0.056 Uiso 1 1 calc R
C17 C 0.6777(6) 0.2941(5) -0.0749(4) 0.0490(12) Uani 1 1 d .
C18 C 0.8263(6) 0.2351(6) -0.0784(4) 0.0630(15) Uani 1 1 d .
H18 H 0.8886 0.2287 -0.1392 0.076 Uiso 1 1 calc R
C19 C 0.8822(6) 0.1852(6) 0.0093(4) 0.0647(15) Uani 1 1 d .
H19 H 0.9833 0.1457 0.0086 0.078 Uiso 1 1 calc R
C20 C 0.7893(6) 0.1936(6) 0.0981(4) 0.0549(14) Uani 1 1 d .
H20 H 0.8279 0.1586 0.1571 0.066 Uiso 1 1 calc R
C21 C 0.7555(5) 0.4359(5) 0.4295(4) 0.0411(11) Uani 1 1 d .
C22 C 0.8365(5) 0.4073(5) 0.5155(3) 0.0378(11) Uani 1 1 d .
C23 C 0.8359(5) 0.5219(5) 0.5656(4) 0.0421(11) Uani 1 1 d .
H23 H 0.7844 0.6151 0.5453 0.050 Uiso 1 1 calc R
C24 C 0.9114(5) 0.4981(5) 0.6452(4) 0.0480(12) Uani 1 1 d .
H24 H 0.9071 0.5759 0.6808 0.058 Uiso 1 1 calc R
C25 C 0.9920(5) 0.3630(5) 0.6728(4) 0.0471(12) Uani 1 1 d .
H25 H 1.0442 0.3470 0.7265 0.057 Uiso 1 1 calc R
C26 C 0.9954(5) 0.2498(5) 0.6201(4) 0.0412(11) Uani 1 1 d .
C27 C 0.9180(5) 0.2693(5) 0.5429(3) 0.0410(11) Uani 1 1 d .
H27 H 0.9201 0.1910 0.5094 0.049 Uiso 1 1 calc R
C1S C 0.8621(9) 0.5422(10) 0.0474(8) 0.104(3) Uani 1 1 d .
H1SA H 0.7651 0.5737 0.0794 0.125 Uiso 1 1 calc R
C2S C 0.9695(11) 0.4637(9) 0.0974(6) 0.093(2) Uani 1 1 d .
H2SA H 0.9494 0.4378 0.1636 0.111 Uiso 1 1 calc R
C3S C 1.1098(10) 0.4219(9) 0.0500(9) 0.110(3) Uani 1 1 d .
H3SA H 1.1874 0.3683 0.0843 0.131 Uiso 1 1 calc R

loop_
_atom_site_aniso_label
_atom_site_aniso_U_11
_atom_site_aniso_U_22
_atom_site_aniso_U_33
_atom_site_aniso_U_23
_atom_site_aniso_U_13
_atom_site_aniso_U_12
O1 0.051(2) 0.051(2) 0.059(2) 0.0044(16) -0.0135(17) -0.0305(17)
O2 0.057(2) 0.084(3) 0.059(2) 0.0073(19) -0.0212(18) -0.041(2)
O3 0.070(2) 0.056(2) 0.061(2) 0.0129(18) -0.0231(19) -0.0397(19)
O4 0.082(4) 0.139(5) 0.108(4) 0.013(4) -0.025(3) -0.020(3)
O5 0.124(5) 0.145(6) 0.137(5) 0.002(4) -0.081(5) -0.025(4)
O6 0.077(3) 0.082(3) 0.061(3) 0.010(2) -0.021(2) -0.014(2)
O7 0.105(4) 0.153(5) 0.050(3) 0.006(3) -0.005(3) -0.079(4)
O8 0.068(3) 0.062(2) 0.066(3) 0.017(2) -0.025(2) -0.023(2)
O9 0.086(3) 0.036(2) 0.122(4) -0.007(2) -0.050(3) -0.012(2)
N1 0.089(5) 0.078(4) 0.112(5) -0.001(4) -0.035(4) -0.032(4)
N2 0.080(4) 0.066(3) 0.045(3) 0.001(2) -0.012(3) -0.041(3)
N3 0.047(3) 0.044(3) 0.077(3) 0.007(2) -0.017(2) -0.020(2)
C1 0.062(4) 0.046(3) 0.098(5) 0.001(3) -0.029(4) -0.025(3)
C2 0.074(4) 0.053(4) 0.088(5) 0.009(3) -0.019(4) -0.024(3)
C3 0.090(5) 0.076(5) 0.088(5) 0.005(4) -0.011(4) -0.036(4)
C4 0.083(4) 0.071(4) 0.056(4) 0.013(3) -0.016(3) -0.044(3)
C5 0.069(4) 0.044(3) 0.064(4) 0.012(2) -0.029(3) -0.034(3)
C6 0.079(4) 0.045(3) 0.080(4) 0.008(3) -0.033(3) -0.033(3)
C7 0.046(3) 0.033(2) 0.051(3) 0.002(2) -0.012(2) -0.018(2)
C8 0.035(2) 0.032(2) 0.048(3) 0.001(2) -0.011(2) -0.013(2)
C9 0.040(3) 0.035(2) 0.053(3) 0.001(2) -0.016(2) -0.018(2)
C10 0.042(3) 0.037(3) 0.049(3) -0.001(2) -0.014(2) -0.017(2)
C11 0.039(3) 0.043(3) 0.042(3) 0.001(2) -0.009(2) -0.021(2)
C12 0.032(2) 0.037(2) 0.048(3) -0.001(2) -0.010(2) -0.014(2)
C13 0.038(2) 0.034(2) 0.050(3) 0.004(2) -0.015(2) -0.014(2)
C14 0.053(3) 0.044(3) 0.051(3) 0.002(2) -0.018(3) -0.024(2)
C15 0.047(3) 0.037(3) 0.048(3) -0.001(2) -0.013(2) -0.016(2)
C16 0.050(3) 0.040(3) 0.054(3) -0.004(2) -0.014(3) -0.020(2)
C17 0.060(3) 0.046(3) 0.043(3) -0.002(2) -0.008(3) -0.025(3)
C18 0.063(4) 0.070(4) 0.056(4) -0.012(3) -0.001(3) -0.031(3)
C19 0.048(3) 0.078(4) 0.059(4) -0.008(3) -0.006(3) -0.020(3)
C20 0.052(3) 0.056(3) 0.055(3) -0.002(3) -0.018(3) -0.018(3)
C21 0.036(3) 0.040(3) 0.048(3) -0.001(2) -0.008(2) -0.017(2)
C22 0.034(2) 0.038(3) 0.046(3) -0.005(2) -0.004(2) -0.020(2)
C23 0.038(3) 0.036(3) 0.054(3) -0.002(2) -0.008(2) -0.017(2)
C24 0.048(3) 0.044(3) 0.054(3) -0.009(2) -0.007(2) -0.021(2)
C25 0.046(3) 0.052(3) 0.050(3) -0.001(2) -0.013(2) -0.025(2)
C26 0.036(2) 0.038(3) 0.052(3) 0.002(2) -0.007(2) -0.019(2)
C27 0.041(3) 0.039(3) 0.045(3) -0.006(2) -0.004(2) -0.020(2)
C1S 0.062(5) 0.106(6) 0.127(8) -0.014(6) -0.004(5) -0.023(4)
C2S 0.112(7) 0.104(6) 0.084(5) -0.006(4) -0.029(5) -0.061(5)
C3S 0.094(7) 0.095(6) 0.159(9) 0.024(6) -0.072(7) -0.043(5)

loop_
_atom_type_symbol
_atom_type_description
_atom_type_scat_dispersion_real
_atom_type_scat_dispersion_imag
_atom_type_scat_source
C C 0.0033 0.0016 'International Tables Vol C Tables 4.2.6.8 and 6.1.1.4'
H H 0.0000 0.0000 'International Tables Vol C Tables 4.2.6.8 and 6.1.1.4'
N N 0.0061 0.0033 'International Tables Vol C Tables 4.2.6.8 and 6.1.1.4'
O O 0.0106 0.0060 'International Tables Vol C Tables 4.2.6.8 and 6.1.1.4'

loop_
_geom_angle_atom_site_label_1
_geom_angle_atom_site_label_2
_geom_angle_atom_site_label_3
_geom_angle
_geom_angle_site_symmetry_3
O5 N1 O4 122.1(7) .
O5 N1 C1 118.3(7) .
O4 N1 C1 119.5(7) .
O6 N2 O7 124.5(5) .
O6 N2 C17 118.3(5) .
O7 N2 C17 117.1(5) .
O9 N3 O8 123.3(4) .
O9 N3 C26 117.5(4) .
O8 N3 C26 119.2(4) .
C2 C1 N1 122.6(7) .
C2 C1 C6 120.5(6) .
N1 C1 C6 116.9(6) .
C1 C2 C3 123.6(7) .
C2 C3 C4 117.5(7) .
C3 C4 C5 121.3(6) .
C6 C5 C4 120.7(5) .
C6 C5 C7 121.2(5) .
C4 C5 C7 117.9(5) .
C5 C6 C1 116.2(6) .
O1 C7 C5 118.6(4) .
O1 C7 C8 120.0(4) .
C5 C7 C8 121.4(4) .
C9 C8 C13 118.9(4) .
C9 C8 C7 118.1(4) .
C13 C8 C7 122.9(4) .
C8 C9 C10 121.4(4) .
C11 C10 C9 118.8(4) .
C11 C10 C14 123.5(4) .
C9 C10 C14 117.5(4) .
C10 C11 C12 120.4(4) .
C13 C12 C11 120.0(4) .
C13 C12 C21 122.7(4) .
C11 C12 C21 117.1(4) .
C12 C13 C8 120.4(4) .
O2 C14 C10 121.3(5) .
O2 C14 C15 118.8(4) .
C10 C14 C15 120.0(4) .
C20 C15 C16 119.0(5) .
C20 C15 C14 122.9(4) .
C16 C15 C14 118.0(4) .
C17 C16 C15 119.5(5) .
C16 C17 C18 122.0(5) .
C16 C17 N2 118.6(5) .
C18 C17 N2 119.4(5) .
C17 C18 C19 118.7(5) .
C20 C19 C18 120.1(5) .
C19 C20 C15 120.6(5) .
O3 C21 C22 120.1(4) .
O3 C21 C12 119.8(4) .
C22 C21 C12 120.1(4) .
C27 C22 C23 119.8(4) .
C27 C22 C21 121.4(4) .
C23 C22 C21 118.7(4) .
C24 C23 C22 119.8(4) .
C25 C24 C23 120.8(4) .
C24 C25 C26 118.6(4) .
C27 C26 C25 122.2(4) .
C27 C26 N3 119.1(4) .
C25 C26 N3 118.7(4) .
C26 C27 C22 118.6(4) .
C2S C1S C3S 121.4(8) 2_765
C1S C2S C3S 118.2(8) .
C2S C3S C1S 120.4(7) 2_765

loop_
_geom_bond_atom_site_label_1
_geom_bond_atom_site_label_2
_geom_bond_distance
_geom_bond_site_symmetry_2
O1 C7 1.222(5) .
O2 C14 1.221(6) .
O3 C21 1.219(5) .
O4 N1 1.239(8) .
O5 N1 1.229(7) .
O6 N2 1.211(6) .
O7 N2 1.234(6) .
O8 N3 1.224(5) .
O9 N3 1.225(6) .
N1 C1 1.410(8) .
N2 C17 1.464(7) .
N3 C26 1.470(6) .
C1 C2 1.333(9) .
C1 C6 1.459(8) .
C2 C3 1.356(9) .
C3 C4 1.387(8) .
C4 C5 1.405(8) .
C5 C6 1.373(8) .
C5 C7 1.483(7) .
C7 C8 1.507(7) .
C8 C9 1.385(6) .
C8 C13 1.403(6) .
C9 C10 1.406(7) .
C10 C11 1.388(6) .
C10 C14 1.479(7) .
C11 C12 1.401(6) .
C12 C13 1.383(6) .
C12 C21 1.505(6) .
C14 C15 1.513(7) .
C15 C20 1.387(7) .
C15 C16 1.397(7) .
C16 C17 1.368(7) .
C17 C18 1.378(7) .
C18 C19 1.387(8) .
C19 C20 1.387(8) .
C21 C22 1.487(6) .
C22 C27 1.389(6) .
C22 C23 1.394(6) .
C23 C24 1.382(7) .
C24 C25 1.366(7) .
C25 C26 1.387(6) .
C26 C27 1.371(6) .
C1S C2S 1.333(11) .
C1S C3S 1.372(11) 2_765
C2S C3S 1.367(12) .
C3S C1S 1.372(11) 2_765

loop_
_geom_torsion_atom_site_label_1
_geom_torsion_atom_site_label_2
_geom_torsion_atom_site_label_3
_geom_torsion_atom_site_label_4
_geom_torsion
_geom_torsion_site_symmetry_1
_geom_torsion_site_symmetry_4
O5 N1 C1 C2 -19.1(10) . .
O4 N1 C1 C2 156.7(7) . .
O5 N1 C1 C6 159.9(6) . .
O4 N1 C1 C6 -24.3(9) . .
N1 C1 C2 C3 -178.9(6) . .
C6 C1 C2 C3 2.2(10) . .
C1 C2 C3 C4 0.2(10) . .
C2 C3 C4 C5 -1.8(9) . .
C3 C4 C5 C6 1.0(8) . .
C3 C4 C5 C7 175.3(5) . .
C4 C5 C6 C1 1.4(7) . .
C7 C5 C6 C1 -172.8(4) . .
C2 C1 C6 C5 -2.9(8) . .
N1 C1 C6 C5 178.1(5) . .
C6 C5 C7 O1 134.4(5) . .
C4 C5 C7 O1 -39.9(7) . .
C6 C5 C7 C8 -45.9(7) . .
C4 C5 C7 C8 139.8(5) . .
O1 C7 C8 C9 -21.7(6) . .
C5 C7 C8 C9 158.7(4) . .
O1 C7 C8 C13 154.6(4) . .
C5 C7 C8 C13 -25.0(7) . .
C13 C8 C9 C10 0.5(6) . .
C7 C8 C9 C10 176.9(4) . .
C8 C9 C10 C11 -1.4(7) . .
C8 C9 C10 C14 -176.4(4) . .
C9 C10 C11 C12 0.8(7) . .
C14 C10 C11 C12 175.4(4) . .
C10 C11 C12 C13 0.8(7) . .
C10 C11 C12 C21 -175.0(4) . .
C11 C12 C13 C8 -1.8(7) . .
C21 C12 C13 C8 173.8(4) . .
C9 C8 C13 C12 1.2(6) . .
C7 C8 C13 C12 -175.1(4) . .
C11 C10 C14 O2 -144.6(5) . .
C9 C10 C14 O2 30.1(7) . .
C11 C10 C14 C15 34.7(7) . .
C9 C10 C14 C15 -150.5(4) . .
O2 C14 C15 C20 -153.3(5) . .
C10 C14 C15 C20 27.4(7) . .
O2 C14 C15 C16 24.9(7) . .
C10 C14 C15 C16 -154.5(4) . .
C20 C15 C16 C17 -0.2(7) . .
C14 C15 C16 C17 -178.4(4) . .
C15 C16 C17 C18 0.2(7) . .
C15 C16 C17 N2 179.6(4) . .
O6 N2 C17 C16 10.7(7) . .
O7 N2 C17 C16 -167.0(5) . .
O6 N2 C17 C18 -169.8(5) . .
O7 N2 C17 C18 12.4(7) . .
C16 C17 C18 C19 -0.5(8) . .
N2 C17 C18 C19 -179.9(5) . .
C17 C18 C19 C20 0.8(9) . .
C18 C19 C20 C15 -0.8(8) . .
C16 C15 C20 C19 0.5(8) . .
C14 C15 C20 C19 178.6(5) . .
C13 C12 C21 O3 -149.8(5) . .
C11 C12 C21 O3 25.9(6) . .
C13 C12 C21 C22 29.2(6) . .
C11 C12 C21 C22 -155.1(4) . .
O3 C21 C22 C27 -140.9(5) . .
C12 C21 C22 C27 40.1(6) . .
O3 C21 C22 C23 35.7(6) . .
C12 C21 C22 C23 -143.3(4) . .
C27 C22 C23 C24 -2.8(7) . .
C21 C22 C23 C24 -179.5(4) . .
C22 C23 C24 C25 2.9(7) . .
C23 C24 C25 C26 -0.7(7) . .
C24 C25 C26 C27 -1.5(7) . .
C24 C25 C26 N3 -179.6(4) . .
O9 N3 C26 C27 15.8(7) . .
O8 N3 C26 C27 -164.5(4) . .
O9 N3 C26 C25 -166.2(5) . .
O8 N3 C26 C25 13.5(7) . .
C25 C26 C27 C22 1.6(7) . .
N3 C26 C27 C22 179.6(4) . .
C23 C22 C27 C26 0.6(7) . .
C21 C22 C27 C26 177.2(4) . .
C3S C1S C2S C3S 1.4(14) 2_765 .
C1S C2S C3S C1S -1.4(14) . 2_765
